data_4309703
loop_
_publ_author_name
'D. Krishna Kumar'
'D. Amilan Jose'
'Amitava Das'
'Parthasarathi Dastidar'

_publ_section_title
;
From Diamondoid Network to (4,4) Net: Effect of Ligand Topology on the
Supramolecular Structural Diversity
;
_journal_name_full 'Inorganic Chemistry'
_journal_page_first 6933
_journal_page_last 6935
_journal_paper_doi 10.1021/ic050972d
_journal_volume 44
_journal_year 2005
_chemical_formula_sum 'C11 H10 Cl N4 O5 Zn0.5'
_chemical_formula_weight 346.37
_chemical_name_systematic
; 
 ? 
;
_space_group_IT_number 82
_symmetry_cell_setting tetragonal
_symmetry_space_group_name_Hall 'I -4'
_symmetry_space_group_name_H-M 'I -4'
_atom_sites_solution_hydrogens geom
_atom_sites_solution_primary direct
_atom_sites_solution_secondary difmap
_audit_creation_method SHELXL-97
_cell_angle_alpha 90.00
_cell_angle_beta 90.00
_cell_angle_gamma 90.00
_cell_formula_units_Z 8
_cell_length_a 17.880(5)
_cell_length_b 17.880(5)
_cell_length_c 8.254(4)
_cell_measurement_temperature 100(2)
_cell_volume 2638.8(17)
_computing_cell_refinement 'BRUKER AXS SMART 3'
_computing_data_collection 'BRUKER AXS SMART 3'
_computing_data_reduction 'BRUKER AXS SMART 3'
_computing_molecular_graphics 'PLATON, 'MERCURY 1.3'
_computing_structure_refinement 'SHELXL-97 (Sheldrick, 1997)'
_computing_structure_solution 'SHELXS-97 (Sheldrick, 1990)'
_diffrn_ambient_temperature 100(2)
_diffrn_detector_area_resol_mean 0.3
_diffrn_measured_fraction_theta_full 0.966
_diffrn_measured_fraction_theta_max 0.966
_diffrn_measurement_device_type 'BRUKER SMART CCD AREA DETECTOR'
_diffrn_measurement_method PHI-OMEGA
_diffrn_radiation_monochromator graphite
_diffrn_radiation_source 'fine-focus sealed tube'
_diffrn_radiation_type MoK\a
_diffrn_radiation_wavelength 0.71073
_diffrn_reflns_av_R_equivalents 0.0526
_diffrn_reflns_av_sigmaI/netI 0.0801
_diffrn_reflns_limit_h_max 21
_diffrn_reflns_limit_h_min -23
_diffrn_reflns_limit_k_max 15
_diffrn_reflns_limit_k_min -23
_diffrn_reflns_limit_l_max 10
_diffrn_reflns_limit_l_min -10
_diffrn_reflns_number 7987
_diffrn_reflns_theta_full 28.31
_diffrn_reflns_theta_max 28.31
_diffrn_reflns_theta_min 1.61
_diffrn_standards_decay_% >10
_exptl_absorpt_coefficient_mu 1.207
_exptl_absorpt_correction_type SADABS
_exptl_crystal_colour COLORLESS
_exptl_crystal_density_diffrn 1.744
_exptl_crystal_density_method 'not measured'
_exptl_crystal_description BLOCK
_exptl_crystal_F_000 1408
_exptl_crystal_size_max 0.77
_exptl_crystal_size_mid 0.43
_exptl_crystal_size_min 0.12
_refine_diff_density_max 0.552
_refine_diff_density_min -0.551
_refine_diff_density_rms 0.085
_refine_ls_abs_structure_details 'Flack H D (1983), Acta Cryst. A39, 876-881'
_refine_ls_abs_structure_Flack 0.032(15)
_refine_ls_extinction_method none
_refine_ls_goodness_of_fit_ref 1.025
_refine_ls_hydrogen_treatment mixed
_refine_ls_matrix_type full
_refine_ls_number_parameters 202
_refine_ls_number_reflns 3082
_refine_ls_number_restraints 0
_refine_ls_restrained_S_all 1.025
_refine_ls_R_factor_all 0.0545
_refine_ls_R_factor_gt 0.0443
_refine_ls_shift/su_max 0.000
_refine_ls_shift/su_mean 0.000
_refine_ls_structure_factor_coef Fsqd
_refine_ls_weighting_details 'calc w=1/[\s^2^(Fo^2^)+(0.0288P)^2^+0.0000P] where P=(Fo^2^+2Fc^2^)/3'
_refine_ls_weighting_scheme calc
_refine_ls_wR_factor_gt 0.0870
_refine_ls_wR_factor_ref 0.0909
_reflns_number_gt 2709
_reflns_number_total 3082
_reflns_threshold_expression >2sigma(I)
_cod_data_source_file ic050972dsi20050615_054637.cif
_cod_data_source_block kb356am
_cod_depositor_comments
;
The following automatic conversions were performed:
'_symmetry_cell_setting' value 'TETRAGONAL' changed to 'tetragonal'
according to '/home/saulius/struct/CIF-dictionaries/cif_core.dic'
dictionary named 'cif_core.dic' version 2.4.1 from 2010-06-29.

Automatic conversion script
Id: cif_fix_enum 1527 2010-12-29 10:47:43Z saulius 
;
_cod_original_cell_volume 2638.5(17)
_cod_original_formula_sum 'C11 H10 Cl N4 O5 Zn0.50'
_cod_database_code 4309703

loop_
_symmetry_equiv_pos_as_xyz
'x, y, z'
'-x, -y, z'
'y, -x, -z'
'-y, x, -z'
'x+1/2, y+1/2, z+1/2'
'-x+1/2, -y+1/2, z+1/2'
'y+1/2, -x+1/2, -z+1/2'
'-y+1/2, x+1/2, -z+1/2'

loop_
_atom_site_label
_atom_site_type_symbol
_atom_site_fract_x
_atom_site_fract_y
_atom_site_fract_z
_atom_site_U_iso_or_equiv
_atom_site_adp_type
_atom_site_occupancy
_atom_site_symmetry_multiplicity
_atom_site_calc_flag
_atom_site_refinement_flags
_atom_site_disorder_assembly
_atom_site_disorder_group
Zn2 Zn 0.0000 0.5000 1.2500 0.0139(2) Uani 1 4 d S . .
Zn1 Zn 0.0000 0.0000 0.0000 0.01145(19) Uani 1 4 d S . .
N1 N 0.03982(15) 0.07554(15) 0.1571(4) 0.0124(6) Uani 1 1 d . . .
C2 C 0.00026(19) 0.09217(19) 0.2890(4) 0.0140(8) Uani 1 1 d . . .
H2 H -0.0483 0.0737 0.2957 0.017 Uiso 1 1 calc R . .
C3 C 0.02614(19) 0.13481(18) 0.4164(5) 0.0142(7) Uani 1 1 d . . .
H3 H -0.0041 0.1448 0.5054 0.017 Uiso 1 1 calc R . .
C4 C 0.0992(2) 0.16264(19) 0.4081(4) 0.0151(7) Uani 1 1 d . . .
C5 C 0.1405(2) 0.1466(2) 0.2674(5) 0.0181(8) Uani 1 1 d . . .
H5 H 0.1887 0.1653 0.2554 0.022 Uiso 1 1 calc R . .
C6 C 0.1098(2) 0.10361(19) 0.1490(5) 0.0173(8) Uani 1 1 d . . .
H6 H 0.1384 0.0930 0.0578 0.021 Uiso 1 1 calc R . .
N7 N 0.13116(17) 0.20723(17) 0.5249(4) 0.0164(7) Uani 1 1 d . . .
C8 C 0.09766(19) 0.23154(19) 0.6671(5) 0.0163(8) Uani 1 1 d . . .
O9 O 0.04806(15) 0.19907(15) 0.7344(3) 0.0235(6) Uani 1 1 d . . .
N10 N 0.12896(19) 0.29789(19) 0.7165(4) 0.0187(7) Uani 1 1 d . . .
C11 C 0.10613(18) 0.3399(2) 0.8489(5) 0.0150(7) Uani 1 1 d . . .
C12 C 0.06744(19) 0.31061(19) 0.9815(5) 0.0150(7) Uani 1 1 d . . .
H12 H 0.0574 0.2597 0.9887 0.018 Uiso 1 1 calc R . .
C13 C 0.04467(19) 0.35867(19) 1.1006(5) 0.0145(7) Uani 1 1 d . . .
H13 H 0.0192 0.3385 1.1887 0.017 Uiso 1 1 calc R . .
N14 N 0.05632(16) 0.43276(16) 1.0997(4) 0.0154(6) Uani 1 1 d . . .
C15 C 0.0969(2) 0.4602(2) 0.9742(5) 0.0190(8) Uani 1 1 d . . .
H15 H 0.1080 0.5110 0.9726 0.023 Uiso 1 1 calc R . .
C16 C 0.1223(2) 0.4164(2) 0.8497(5) 0.0197(8) Uani 1 1 d . . .
H16 H 0.1502 0.4374 0.7661 0.024 Uiso 1 1 calc R . .
Cl1 Cl 0.27506(5) 0.14134(5) 0.83974(11) 0.0180(2) Uani 1 1 d . . .
O1 O 0.24031(16) 0.19512(16) 0.9470(4) 0.0334(8) Uani 1 1 d . . .
O2 O 0.34765(14) 0.12269(14) 0.9074(3) 0.0212(6) Uani 1 1 d . . .
O3 O 0.28480(17) 0.1737(2) 0.6845(4) 0.0432(9) Uani 1 1 d . . .
O4 O 0.22986(14) 0.07639(15) 0.8317(4) 0.0279(7) Uani 1 1 d . . .
H7 H 0.169(2) 0.2299(18) 0.493(5) 0.003(9) Uiso 1 1 d . . .
H10 H 0.152(3) 0.321(3) 0.659(6) 0.039(16) Uiso 1 1 d . . .

loop_
_atom_site_aniso_label
_atom_site_aniso_U_11
_atom_site_aniso_U_22
_atom_site_aniso_U_33
_atom_site_aniso_U_23
_atom_site_aniso_U_13
_atom_site_aniso_U_12
Zn2 0.0148(3) 0.0148(3) 0.0123(4) 0.000 0.000 0.000
Zn1 0.0119(3) 0.0119(3) 0.0105(4) 0.000 0.000 0.000
N1 0.0125(14) 0.0134(14) 0.0114(15) 0.0018(12) -0.0005(12) -0.0005(12)
C2 0.0098(16) 0.0122(16) 0.020(2) 0.0021(13) 0.0017(14) 0.0001(14)
C3 0.0132(18) 0.0144(17) 0.0149(18) 0.0013(15) 0.0020(14) -0.0004(14)
C4 0.0177(18) 0.0116(17) 0.0159(18) 0.0006(15) -0.0034(15) 0.0032(14)
C5 0.0125(17) 0.0194(18) 0.022(2) -0.0012(16) 0.0072(16) -0.0052(14)
C6 0.0194(19) 0.0181(19) 0.0145(19) -0.0038(15) 0.0061(15) -0.0005(15)
N7 0.0122(15) 0.0185(16) 0.0184(18) -0.0054(13) 0.0025(13) -0.0053(12)
C8 0.0138(18) 0.0197(18) 0.0155(19) -0.0046(16) -0.0003(15) -0.0014(15)
O9 0.0258(14) 0.0256(14) 0.0191(15) -0.0065(12) 0.0039(13) -0.0138(12)
N10 0.0203(17) 0.0204(17) 0.0155(19) -0.0056(14) 0.0046(13) -0.0059(14)
C11 0.0109(16) 0.0198(18) 0.0142(19) -0.0018(15) -0.0028(14) 0.0001(14)
C12 0.0167(18) 0.0129(17) 0.0155(19) -0.0006(14) -0.0031(16) -0.0013(14)
C13 0.0121(16) 0.0178(18) 0.0136(18) -0.0012(14) 0.0000(14) -0.0038(14)
N14 0.0137(14) 0.0177(16) 0.0149(16) -0.0019(13) -0.0051(12) -0.0016(12)
C15 0.025(2) 0.0116(17) 0.020(2) -0.0013(15) 0.0022(16) -0.0039(15)
C16 0.0221(19) 0.022(2) 0.016(2) -0.0010(16) 0.0059(16) -0.0074(16)
Cl1 0.0156(4) 0.0198(5) 0.0187(5) 0.0012(4) 0.0025(4) -0.0009(4)
O1 0.0205(15) 0.0264(16) 0.053(2) -0.0179(15) 0.0108(14) -0.0011(12)
O2 0.0210(14) 0.0216(14) 0.0210(14) -0.0012(12) -0.0038(12) -0.0001(11)
O3 0.0245(16) 0.075(2) 0.0306(18) 0.0277(17) 0.0051(14) 0.0083(16)
O4 0.0194(14) 0.0231(15) 0.0411(17) -0.0107(14) -0.0054(14) -0.0024(11)

loop_
_atom_type_symbol
_atom_type_description
_atom_type_scat_dispersion_real
_atom_type_scat_dispersion_imag
_atom_type_scat_source
C C 0.0033 0.0016 'International Tables Vol C Tables 4.2.6.8 and 6.1.1.4'
H H 0.0000 0.0000 'International Tables Vol C Tables 4.2.6.8 and 6.1.1.4'
N N 0.0061 0.0033 'International Tables Vol C Tables 4.2.6.8 and 6.1.1.4'
O O 0.0106 0.0060 'International Tables Vol C Tables 4.2.6.8 and 6.1.1.4'
Cl Cl 0.1484 0.1585 'International Tables Vol C Tables 4.2.6.8 and 6.1.1.4'
Zn Zn 0.2839 1.4301 'International Tables Vol C Tables 4.2.6.8 and 6.1.1.4'

loop_
_geom_angle_atom_site_label_1
_geom_angle_atom_site_label_2
_geom_angle_atom_site_label_3
_geom_angle
_geom_angle_site_symmetry_1
_geom_angle_site_symmetry_3
_geom_angle_publ_flag
N14 Zn2 N14 103.33(18) 8_557 7_457 ?
N14 Zn2 N14 112.63(9) 8_557 . ?
N14 Zn2 N14 112.63(9) 7_457 . ?
N14 Zn2 N14 112.63(9) 8_557 2_565 ?
N14 Zn2 N14 112.63(9) 7_457 2_565 ?
N14 Zn2 N14 103.33(18) . 2_565 ?
N1 Zn1 N1 114.78(9) . 4 ?
N1 Zn1 N1 114.78(9) . 3 ?
N1 Zn1 N1 99.30(16) 4 3 ?
N1 Zn1 N1 99.30(16) . 2 ?
N1 Zn1 N1 114.78(9) 4 2 ?
N1 Zn1 N1 114.78(9) 3 2 ?
C2 N1 C6 116.7(3) . . ?
C2 N1 Zn1 119.4(2) . . ?
C6 N1 Zn1 123.2(2) . . ?
N1 C2 C3 124.6(3) . . ?
N1 C2 H2 117.7 . . ?
C3 C2 H2 117.7 . . ?
C2 C3 C4 118.2(3) . . ?
C2 C3 H3 120.9 . . ?
C4 C3 H3 120.9 . . ?
N7 C4 C3 124.1(3) . . ?
N7 C4 C5 118.6(3) . . ?
C3 C4 C5 117.2(3) . . ?
C6 C5 C4 119.8(3) . . ?
C6 C5 H5 120.1 . . ?
C4 C5 H5 120.1 . . ?
N1 C6 C5 123.3(3) . . ?
N1 C6 H6 118.4 . . ?
C5 C6 H6 118.4 . . ?
C4 N7 C8 126.5(3) . . ?
C4 N7 H7 113(3) . . ?
C8 N7 H7 118(3) . . ?
O9 C8 N10 125.7(4) . . ?
O9 C8 N7 124.1(3) . . ?
N10 C8 N7 110.2(3) . . ?
C8 N10 C11 125.6(3) . . ?
C8 N10 H10 121(4) . . ?
C11 N10 H10 111(4) . . ?
N10 C11 C16 118.2(4) . . ?
N10 C11 C12 124.0(3) . . ?
C16 C11 C12 117.8(3) . . ?
C13 C12 C11 118.4(3) . . ?
C13 C12 H12 120.8 . . ?
C11 C12 H12 120.8 . . ?
N14 C13 C12 124.8(3) . . ?
N14 C13 H13 117.6 . . ?
C12 C13 H13 117.6 . . ?
C13 N14 C15 116.4(3) . . ?
C13 N14 Zn2 120.8(2) . . ?
C15 N14 Zn2 121.7(2) . . ?
N14 C15 C16 122.9(3) . . ?
N14 C15 H15 118.6 . . ?
C16 C15 H15 118.6 . . ?
C15 C16 C11 119.7(4) . . ?
C15 C16 H16 120.2 . . ?
C11 C16 H16 120.2 . . ?
O4 Cl1 O3 111.3(2) . . ?
O4 Cl1 O1 109.18(17) . . ?
O3 Cl1 O1 109.5(2) . . ?
O4 Cl1 O2 109.87(16) . . ?
O3 Cl1 O2 109.38(17) . . ?
O1 Cl1 O2 107.54(18) . . ?

loop_
_geom_bond_atom_site_label_1
_geom_bond_atom_site_label_2
_geom_bond_distance
_geom_bond_site_symmetry_2
_geom_bond_publ_flag
Zn2 N14 1.999(3) 8_557 ?
Zn2 N14 1.999(3) 7_457 ?
Zn2 N14 1.999(3) . ?
Zn2 N14 1.999(3) 2_565 ?
Zn1 N1 2.003(3) . ?
Zn1 N1 2.003(3) 4 ?
Zn1 N1 2.003(3) 3 ?
Zn1 N1 2.003(3) 2 ?
N1 C2 1.332(4) . ?
N1 C6 1.350(4) . ?
C2 C3 1.379(5) . ?
C2 H2 0.9300 . ?
C3 C4 1.399(5) . ?
C3 H3 0.9300 . ?
C4 N7 1.375(5) . ?
C4 C5 1.406(5) . ?
C5 C6 1.359(5) . ?
C5 H5 0.9300 . ?
C6 H6 0.9300 . ?
N7 C8 1.387(5) . ?
N7 H7 0.83(3) . ?
C8 O9 1.196(4) . ?
C8 N10 1.374(5) . ?
N10 C11 1.387(5) . ?
N10 H10 0.75(5) . ?
C11 C16 1.397(5) . ?
C11 C12 1.397(5) . ?
C12 C13 1.368(5) . ?
C12 H12 0.9300 . ?
C13 N14 1.341(4) . ?
C13 H13 0.9300 . ?
N14 C15 1.357(5) . ?
C15 C16 1.370(5) . ?
C15 H15 0.9300 . ?
C16 H16 0.9300 . ?
Cl1 O4 1.417(3) . ?
Cl1 O3 1.417(3) . ?
Cl1 O1 1.447(3) . ?
Cl1 O2 1.452(3) . ?

loop_
_geom_hbond_atom_site_label_D
_geom_hbond_atom_site_label_H
_geom_hbond_atom_site_label_A
_geom_hbond_distance_DH
_geom_hbond_distance_HA
_geom_hbond_distance_DA
_geom_hbond_angle_DHA
_geom_hbond_site_symmetry_A
N7 H7 O1 0.83(3) 2.14(3) 2.957(4) 168(3) 6_554
N7 H7 Cl1 0.83(3) 2.81(3) 3.532(3) 146(3) 6_554
N10 H10 O2 0.75(5) 2.31(5) 2.950(4) 144(5) 6_554
N10 H10 O1 0.75(5) 2.61(5) 3.229(5) 140(4) 6_554
